data_7109831
loop_
_publ_author_name
'Koji Miki'
'Tsuyoshi Matsushita'
'Yuki Inoue'
'Yoshinori Senda'
'Toshiyuki Kowada'
'Kouichi Ohe'

_publ_section_title
;
 Electron-rich carbon nanorings as macrocyclic hosts for fullerenes
;
_journal_name_full Chem.Commun.
_journal_page_first 9092
_journal_paper_doi 10.1039/c3cc42561d
_journal_volume 49
_journal_year 2013
_chemical_formula_moiety 'C83 H54 Cl2 O10 '
_chemical_formula_sum 'C83 H54 Cl2 O10'
_chemical_formula_weight 1282.24
_space_group_IT_number 2
_symmetry_cell_setting triclinic
_symmetry_Int_Tables_number 2
_symmetry_space_group_name_Hall '-P 1'
_symmetry_space_group_name_H-M 'P -1'
_cell_angle_alpha 59.083(9)
_cell_angle_beta 64.390(14)
_cell_angle_gamma 85.902(17)
_cell_formula_units_Z 2
_cell_length_a 14.595(2)
_cell_length_b 17.618(3)
_cell_length_c 18.6042(18)
_cell_measurement_reflns_used 5584
_cell_measurement_temperature 143.1
_cell_measurement_theta_max 27.5
_cell_measurement_theta_min 3.0
_cell_volume 3630.1(11)
_computing_cell_refinement CrystalClear
_computing_data_collection CrystalClear
_computing_data_reduction CrystalStructure
_computing_publication_material 'CrystalStructure 3.8'
_computing_structure_refinement CRYSTALS
_computing_structure_solution SIR92
_diffrn_detector_area_resol_mean 7.31
_diffrn_measured_fraction_theta_full 0.960
_diffrn_measured_fraction_theta_max 0.960
_diffrn_measurement_device_type 'Rigaku Saturn'
_diffrn_measurement_method \w
_diffrn_radiation_type 'Mo K\a'
_diffrn_radiation_wavelength 0.71070
_diffrn_reflns_av_R_equivalents 0.060
_diffrn_reflns_limit_h_max 18
_diffrn_reflns_limit_h_min -17
_diffrn_reflns_limit_k_max 22
_diffrn_reflns_limit_k_min -22
_diffrn_reflns_limit_l_max 22
_diffrn_reflns_limit_l_min -24
_diffrn_reflns_number 29151
_diffrn_reflns_theta_full 27.45
_diffrn_reflns_theta_max 27.45
_exptl_absorpt_coefficient_mu 0.147
_exptl_absorpt_correction_T_max 0.971
_exptl_absorpt_correction_T_min 0.836
_exptl_absorpt_correction_type multi-scan
_exptl_absorpt_process_details 'Jacobson, R. (1998) Private communication'
_exptl_crystal_colour colorless
_exptl_crystal_density_diffrn 1.173
_exptl_crystal_density_method 'not measured'
_exptl_crystal_description prism
_exptl_crystal_F_000 1332.00
_exptl_crystal_size_max 0.30
_exptl_crystal_size_mid 0.20
_exptl_crystal_size_min 0.20
_refine_diff_density_max 1.15
_refine_diff_density_min -0.39
_refine_ls_extinction_method none
_refine_ls_goodness_of_fit_ref 1.104
_refine_ls_hydrogen_treatment refall
_refine_ls_number_parameters 886
_refine_ls_number_reflns 5688
_refine_ls_R_factor_gt 0.1187
_refine_ls_shift/su_max 0.0000
_refine_ls_structure_factor_coef F
_refine_ls_weighting_details
;
Chebychev polynomial with 3 parameters (Carruthers & Watkin, 1979)
1173.6100 1596.4800 566.8070
;
_refine_ls_weighting_scheme calc
_refine_ls_wR_factor_ref 0.1224
_reflns_number_gt 5519
_reflns_number_total 15922
_reflns_threshold_expression F^2^>2.0\s(F^2^)
_cod_data_source_file c3cc42561d.txt
_cod_data_source_block '__1'
_cod_original_cell_volume 3630.2(9)
_cod_original_formula_sum 'C83 H54 Cl2 O10 '
_cod_database_code 7109831

loop_
_symmetry_equiv_pos_site_id
_symmetry_equiv_pos_as_xyz
1 +X,+Y,+Z
2 -X,-Y,-Z

loop_
_atom_site_label
_atom_site_type_symbol
_atom_site_fract_x
_atom_site_fract_y
_atom_site_fract_z
_atom_site_U_iso_or_equiv
_atom_site_adp_type
_atom_site_occupancy
_atom_site_symmetry_multiplicity
_atom_site_calc_flag
_atom_site_refinement_flags
Cl(1) Cl 0.2283(2) 0.9729(3) 0.2773(3) 0.1181(16) Uani 1.00 1 d .
Cl(2) Cl 0.0767(2) 0.8442(2) 0.3106(2) 0.0831(11) Uani 1.00 1 d .
O(1) O 1.0727(5) 0.9626(4) -0.3132(4) 0.051(2) Uani 1.00 1 d .
O(2) O 1.2707(5) 0.7639(4) -0.4293(4) 0.064(2) Uani 1.00 1 d .
O(3) O 0.8635(4) 0.0119(4) -0.0293(4) 0.046(2) Uani 1.00 1 d .
O(4) O 0.5147(5) -0.1143(4) 0.2544(4) 0.065(2) Uani 1.00 1 d .
O(5) O 0.1032(6) 0.3318(5) 0.5630(5) 0.089(2) Uani 1.00 1 d .
O(6) O 0.3010(5) 0.6595(4) 0.3684(5) 0.063(2) Uani 1.00 1 d .
O(7) O 0.497(2) 0.522(2) 0.120(2) 0.054(9) Uiso 0.20 1 d P
O(8) O 0.4202(15) 0.4142(13) 0.1416(14) 0.046(5) Uiso 0.30 1 d P
O(9) O 0.551(2) 0.372(2) 0.400(2) 0.201(12) Uiso 0.50 1 d P
O(10) O 0.1683(7) 0.3620(6) 0.1792(6) 0.092(2) Uiso 1.00 1 d .
O(11) O 0.7355(9) 0.4860(8) 0.0349(8) 0.131(4) Uiso 1.00 1 d .
O(12) O 0.6454(9) 0.2666(8) 0.0003(8) 0.043(3) Uiso 0.50 1 d P
O(13) O 0.5116(10) 0.3639(9) 0.0542(9) 0.057(3) Uiso 0.50 1 d P
C(1) C 1.2642(8) 0.8223(7) -0.1916(7) 0.063(3) Uani 1.00 1 d .
C(2) C 1.1823(7) 0.8524(6) -0.2098(6) 0.046(3) Uani 1.00 1 d .
C(3) C 1.1536(7) 0.8303(6) -0.2605(6) 0.041(2) Uani 1.00 1 d .
C(4) C 1.0634(7) 0.8658(6) -0.2776(6) 0.044(2) Uani 1.00 1 d .
C(5) C 1.0448(7) 0.8491(6) -0.3434(6) 0.045(2) Uani 1.00 1 d .
C(6) C 0.9700(8) 0.8888(7) -0.3707(7) 0.059(3) Uani 1.00 1 d .
C(7) C 0.9468(9) 0.8745(7) -0.4283(7) 0.068(3) Uani 1.00 1 d .
C(8) C 1.3153(8) 0.7672(7) -0.2202(8) 0.063(3) Uani 1.00 1 d .
C(9) C 1.2880(8) 0.7447(7) -0.2706(8) 0.062(3) Uani 1.00 1 d .
C(10) C 1.2063(7) 0.7774(6) -0.2919(7) 0.047(3) Uani 1.00 1 d .
C(11) C 1.1788(7) 0.7484(6) -0.3455(7) 0.051(2) Uani 1.00 1 d .
C(12) C 1.0967(7) 0.7941(6) -0.3728(6) 0.046(2) Uani 1.00 1 d .
C(13) C 1.0710(9) 0.7800(7) -0.4310(7) 0.060(3) Uani 1.00 1 d .
C(14) C 0.9993(10) 0.8195(9) -0.4589(7) 0.073(4) Uani 1.00 1 d .
C(15) C 1.1415(8) 0.6500(7) -0.2896(7) 0.055(3) Uani 1.00 1 d .
C(16) C 1.1091(7) 0.5713(7) -0.2436(7) 0.048(3) Uani 1.00 1 d .
C(17) C 1.0631(7) 0.4766(6) -0.1903(6) 0.043(2) Uani 1.00 1 d .
C(18) C 1.1005(7) 0.4246(6) -0.2289(7) 0.049(3) Uani 1.00 1 d .
C(19) C 0.9771(7) 0.4364(6) -0.1006(7) 0.056(3) Uani 1.00 1 d .
C(20) C 1.0525(7) 0.3364(6) -0.1831(6) 0.043(2) Uani 1.00 1 d .
C(21) C 0.9297(7) 0.3491(6) -0.0550(6) 0.049(2) Uani 1.00 1 d .
C(22) C 0.9654(7) 0.2971(6) -0.0943(6) 0.039(2) Uani 1.00 1 d .
C(23) C 0.9110(7) 0.2074(6) -0.0504(6) 0.040(2) Uani 1.00 1 d .
C(24) C 0.8625(7) 0.1356(6) -0.0158(6) 0.039(2) Uani 1.00 1 d .
C(25) C 0.8627(11) -0.0886(8) 0.2308(11) 0.076(5) Uani 1.00 1 d .
C(26) C 0.8718(9) -0.0350(6) 0.1418(8) 0.054(3) Uani 1.00 1 d .
C(27) C 0.7849(7) -0.0138(5) 0.1286(6) 0.036(2) Uani 1.00 1 d .
C(28) C 0.8004(6) 0.0473(5) 0.0273(6) 0.034(2) Uani 1.00 1 d .
C(29) C 0.7001(6) 0.0602(6) 0.0202(6) 0.038(2) Uani 1.00 1 d .
C(30) C 0.7073(8) 0.1117(6) -0.0699(7) 0.052(3) Uani 1.00 1 d .
C(31) C 0.6173(10) 0.1264(6) -0.0813(9) 0.064(4) Uani 1.00 1 d .
C(32) C 0.7651(15) -0.1222(8) 0.3094(9) 0.087(5) Uani 1.00 1 d .
C(33) C 0.6801(12) -0.1034(7) 0.2979(8) 0.080(4) Uani 1.00 1 d .
C(34) C 0.6873(8) -0.0483(6) 0.2074(7) 0.049(3) Uani 1.00 1 d .
C(35) C 0.5876(7) -0.0304(6) 0.2006(6) 0.048(2) Uani 1.00 1 d .
C(36) C 0.6043(7) 0.0236(6) 0.1000(7) 0.041(3) Uani 1.00 1 d .
C(37) C 0.5155(9) 0.0420(7) 0.0859(9) 0.062(4) Uani 1.00 1 d .
C(38) C 0.5216(10) 0.0909(8) -0.0016(12) 0.079(5) Uani 1.00 1 d .
C(39) C 0.5342(8) 0.0176(6) 0.2474(7) 0.063(3) Uani 1.00 1 d .
C(40) C 0.4887(8) 0.0576(7) 0.2845(7) 0.069(3) Uani 1.00 1 d .
C(41) C 0.4364(9) 0.1068(7) 0.3281(8) 0.068(3) Uani 1.00 1 d .
C(42) C 0.4561(9) 0.1079(7) 0.3934(8) 0.074(4) Uani 1.00 1 d .
C(43) C 0.3692(10) 0.1567(8) 0.2987(9) 0.079(4) Uani 1.00 1 d .
C(44) C 0.4071(10) 0.1604(8) 0.4290(7) 0.082(4) Uani 1.00 1 d .
C(45) C 0.3224(9) 0.2109(7) 0.3336(9) 0.076(4) Uani 1.00 1 d .
C(46) C 0.3420(9) 0.2135(7) 0.3992(8) 0.069(3) Uani 1.00 1 d .
C(47) C 0.2944(9) 0.2712(7) 0.4323(7) 0.075(3) Uani 1.00 1 d .
C(48) C 0.2533(9) 0.3197(7) 0.4573(7) 0.074(3) Uani 1.00 1 d .
C(49) C 0.3215(15) 0.3762(16) 0.6309(11) 0.116(8) Uani 1.00 1 d .
C(50) C 0.2700(13) 0.3532(10) 0.5978(8) 0.103(5) Uani 1.00 1 d .
C(51) C 0.2654(8) 0.4163(6) 0.5141(6) 0.053(3) Uani 1.00 1 d .
C(52) C 0.2021(8) 0.3859(7) 0.4810(7) 0.061(3) Uani 1.00 1 d .
C(53) C 0.1907(8) 0.4613(7) 0.3991(6) 0.050(3) Uani 1.00 1 d .
C(54) C 0.1255(9) 0.4387(11) 0.3728(11) 0.085(5) Uani 1.00 1 d .
C(55) C 0.1172(12) 0.5049(19) 0.2948(15) 0.124(9) Uani 1.00 1 d .
C(56) C 0.3708(10) 0.4607(16) 0.5835(12) 0.105(6) Uani 1.00 1 d .
C(57) C 0.3681(8) 0.5259(10) 0.5001(8) 0.076(4) Uani 1.00 1 d .
C(58) C 0.3144(6) 0.5033(6) 0.4652(5) 0.035(2) Uani 1.00 1 d .
C(59) C 0.3190(6) 0.5745(6) 0.3728(6) 0.040(2) Uani 1.00 1 d .
C(60) C 0.2450(6) 0.5468(6) 0.3489(6) 0.037(2) Uani 1.00 1 d .
C(61) C 0.2334(8) 0.6120(9) 0.2687(7) 0.068(4) Uani 1.00 1 d .
C(62) C 0.1707(12) 0.5911(16) 0.2420(11) 0.110(7) Uani 1.00 1 d .
C(63) C 0.4255(7) 0.6022(6) 0.2931(7) 0.045(3) Uani 1.00 1 d .
C(64) C 0.5091(7) 0.6259(6) 0.2265(6) 0.047(3) Uani 1.00 1 d .
C(65) C 0.6065(7) 0.6653(6) 0.1405(7) 0.045(3) Uani 1.00 1 d .
C(66) C 0.6063(7) 0.7187(7) 0.0546(7) 0.058(3) Uani 1.00 1 d .
C(67) C 0.6997(8) 0.6501(7) 0.1428(7) 0.061(3) Uani 1.00 1 d .
C(68) C 0.6986(8) 0.7599(7) -0.0284(7) 0.060(3) Uani 1.00 1 d .
C(69) C 0.7911(7) 0.6899(7) 0.0598(7) 0.055(3) Uani 1.00 1 d .
C(70) C 0.7937(7) 0.7455(6) -0.0274(6) 0.046(2) Uani 1.00 1 d .
C(71) C 0.8886(7) 0.7884(6) -0.1144(6) 0.039(2) Uani 1.00 1 d .
C(72) C 0.9654(7) 0.8253(6) -0.1860(6) 0.044(2) Uani 1.00 1 d .
C(73) C 1.1667(7) 1.0162(6) -0.3997(6) 0.059(3) Uani 1.00 1 d .
C(74) C 1.3200(9) 0.8577(7) -0.4985(7) 0.079(3) Uani 1.00 1 d .
C(75) C 0.8226(8) -0.0792(6) 0.0046(8) 0.060(3) Uani 1.00 1 d .
C(76) C 0.5492(8) -0.1743(6) 0.2223(8) 0.067(3) Uani 1.00 1 d .
C(77) C 0.0396(8) 0.3827(7) 0.5986(7) 0.076(3) Uani 1.00 1 d .
C(78) C 0.2027(8) 0.6508(7) 0.4416(7) 0.069(3) Uani 1.00 1 d .
C(79) C 0.1388(9) 0.9575(7) 0.2411(8) 0.072(4) Uani 1.00 1 d .
C(80) C 0.4371(16) 0.4556(14) 0.1899(15) 0.054(5) Uiso 0.50 1 d P
C(81) C 0.535(2) 0.299(2) 0.475(2) 0.124(11) Uiso 0.50 1 d P
C(82) C 0.2469(12) 0.4272(11) 0.1187(11) 0.108(5) Uiso 1.00 1 d .
C(83) C 0.779(2) 0.4848(17) 0.0760(18) 0.193(10) Uiso 1.00 1 d .
C(84) C 0.594(2) 0.3269(17) 0.0273(18) 0.200(9) Uiso 1.00 1 d .
H(1) H 1.2861 0.8401 -0.1603 0.072 Uiso 1.00 1 c R
H(2) H 1.1443 0.8884 -0.1875 0.051 Uiso 1.00 1 c R
H(3) H 0.9352 0.9266 -0.3496 0.068 Uiso 1.00 1 c R
H(4) H 0.8947 0.9007 -0.4455 0.072 Uiso 1.00 1 c R
H(5) H 1.3691 0.7434 -0.2045 0.079 Uiso 1.00 1 c R
H(6) H 1.3246 0.7071 -0.2911 0.071 Uiso 1.00 1 c R
H(7) H 1.1045 0.7404 -0.4498 0.071 Uiso 1.00 1 c R
H(8) H 0.9865 0.8108 -0.5003 0.086 Uiso 1.00 1 c R
H(9) H 1.1612 0.4504 -0.2880 0.054 Uiso 1.00 1 c R
H(10) H 0.9519 0.4702 -0.0718 0.059 Uiso 1.00 1 c R
H(11) H 1.0788 0.3023 -0.2114 0.050 Uiso 1.00 1 c R
H(12) H 0.8725 0.3217 0.0064 0.051 Uiso 1.00 1 c R
H(13) H 0.9230 -0.1028 0.2387 0.108 Uiso 1.00 1 c R
H(14) H 0.9377 -0.0120 0.0877 0.071 Uiso 1.00 1 c R
H(15) H 0.7737 0.1383 -0.1235 0.064 Uiso 1.00 1 c R
H(16) H 0.6219 0.1590 -0.1426 0.086 Uiso 1.00 1 c R
H(17) H 0.7600 -0.1586 0.3708 0.114 Uiso 1.00 1 c R
H(18) H 0.6140 -0.1267 0.3518 0.094 Uiso 1.00 1 c R
H(19) H 0.4494 0.0192 0.1397 0.077 Uiso 1.00 1 c R
H(20) H 0.4604 0.1015 -0.0087 0.105 Uiso 1.00 1 c R
H(21) H 0.5019 0.0719 0.4136 0.080 Uiso 1.00 1 c R
H(22) H 0.3541 0.1536 0.2554 0.096 Uiso 1.00 1 c R
H(23) H 0.4203 0.1611 0.4744 0.083 Uiso 1.00 1 c R
H(24) H 0.2774 0.2472 0.3123 0.083 Uiso 1.00 1 c R
H(25) H 0.3265 0.3318 0.6861 0.152 Uiso 1.00 1 c R
H(26) H 0.2332 0.2930 0.6331 0.114 Uiso 1.00 1 c R
H(27) H 0.0877 0.3791 0.4072 0.120 Uiso 1.00 1 c R
H(28) H 0.0725 0.4915 0.2762 0.185 Uiso 1.00 1 c R
H(29) H 0.4053 0.4769 0.6082 0.133 Uiso 1.00 1 c R
H(30) H 0.4032 0.5864 0.4659 0.087 Uiso 1.00 1 c R
H(31) H 0.2706 0.6718 0.2345 0.079 Uiso 1.00 1 c R
H(32) H 0.1655 0.6361 0.1871 0.146 Uiso 1.00 1 c R
H(33) H 0.5422 0.7273 0.0527 0.060 Uiso 1.00 1 c R
H(34) H 0.6999 0.6122 0.2019 0.066 Uiso 1.00 1 c R
H(35) H 0.6985 0.7981 -0.0874 0.062 Uiso 1.00 1 c R
H(36) H 0.8549 0.6796 0.0619 0.057 Uiso 1.00 1 c R
H(37) H 1.2195 1.0222 -0.3851 0.062 Uiso 1.00 1 c R
H(38) H 1.1546 1.0742 -0.4364 0.062 Uiso 1.00 1 c R
H(39) H 1.1877 0.9878 -0.4345 0.062 Uiso 1.00 1 c R
H(40) H 1.2908 0.8821 -0.5409 0.076 Uiso 1.00 1 c R
H(41) H 1.3925 0.8632 -0.5327 0.076 Uiso 1.00 1 c R
H(42) H 1.3078 0.8895 -0.4678 0.076 Uiso 1.00 1 c R
H(43) H 0.8473 -0.1211 0.0469 0.080 Uiso 1.00 1 c R
H(44) H 0.8437 -0.0866 -0.0470 0.080 Uiso 1.00 1 c R
H(45) H 0.7491 -0.0896 0.0368 0.080 Uiso 1.00 1 c R
H(46) H 0.5265 -0.1623 0.1774 0.077 Uiso 1.00 1 c R
H(47) H 0.5208 -0.2350 0.2742 0.077 Uiso 1.00 1 c R
H(48) H 0.6227 -0.1653 0.1937 0.077 Uiso 1.00 1 c R
H(49) H 0.0538 0.3786 0.6456 0.076 Uiso 1.00 1 c R
H(50) H -0.0315 0.3585 0.6257 0.076 Uiso 1.00 1 c R
H(51) H 0.0549 0.4441 0.5490 0.076 Uiso 1.00 1 c R
H(52) H 0.1520 0.6612 0.4202 0.085 Uiso 1.00 1 c R
H(53) H 0.2077 0.6935 0.4571 0.085 Uiso 1.00 1 c R
H(54) H 0.1834 0.5916 0.4960 0.085 Uiso 1.00 1 c R

loop_
_atom_site_aniso_label
_atom_site_aniso_U_11
_atom_site_aniso_U_22
_atom_site_aniso_U_33
_atom_site_aniso_U_12
_atom_site_aniso_U_13
_atom_site_aniso_U_23
Cl(1) 0.061(2) 0.148(3) 0.122(3) -0.007(2) -0.016(2) -0.076(3)
Cl(2) 0.113(2) 0.069(2) 0.062(2) 0.0122(19) -0.0375(19) -0.0333(17)
O(1) 0.055(4) 0.039(3) 0.046(4) -0.005(3) -0.010(3) -0.024(3)
O(2) 0.054(4) 0.053(4) 0.051(4) -0.007(3) 0.011(3) -0.033(3)
O(3) 0.038(3) 0.051(4) 0.047(3) 0.010(3) -0.009(3) -0.035(3)
O(4) 0.063(4) 0.041(4) 0.066(4) -0.011(3) 0.003(3) -0.036(3)
O(5) 0.083(5) 0.057(5) 0.067(5) -0.021(4) 0.029(4) -0.042(4)
O(6) 0.056(4) 0.050(4) 0.071(5) 0.010(3) -0.010(4) -0.041(4)
C(1) 0.044(6) 0.072(8) 0.063(7) -0.017(6) -0.011(5) -0.038(6)
C(2) 0.042(6) 0.050(6) 0.034(5) -0.004(4) -0.010(4) -0.020(4)
C(3) 0.034(5) 0.036(5) 0.028(5) -0.009(4) -0.005(4) -0.008(4)
C(4) 0.048(6) 0.032(5) 0.037(5) -0.010(4) -0.004(4) -0.019(4)
C(5) 0.043(6) 0.038(5) 0.038(5) -0.007(4) -0.006(4) -0.018(4)
C(6) 0.067(7) 0.053(7) 0.050(6) -0.008(5) -0.019(6) -0.027(5)
C(7) 0.078(9) 0.051(7) 0.052(7) -0.012(6) -0.026(6) -0.013(6)
C(8) 0.044(6) 0.073(8) 0.081(8) 0.006(5) -0.028(6) -0.047(7)
C(9) 0.040(6) 0.062(7) 0.076(8) 0.009(5) -0.018(6) -0.040(6)
C(10) 0.043(6) 0.045(6) 0.053(6) 0.002(4) -0.007(5) -0.038(5)
C(11) 0.024(5) 0.053(6) 0.046(6) -0.010(4) 0.009(4) -0.026(5)
C(12) 0.043(6) 0.047(6) 0.029(5) -0.013(4) -0.001(4) -0.019(4)
C(13) 0.076(8) 0.067(7) 0.035(5) -0.007(6) -0.013(5) -0.033(5)
C(14) 0.094(10) 0.081(9) 0.038(6) -0.020(7) -0.029(6) -0.027(6)
C(15) 0.054(6) 0.042(6) 0.050(6) -0.009(5) -0.004(5) -0.028(5)
C(16) 0.043(6) 0.055(6) 0.058(6) 0.012(5) -0.017(5) -0.044(6)
C(17) 0.038(5) 0.039(5) 0.054(6) 0.000(4) -0.018(5) -0.028(5)
C(18) 0.044(6) 0.047(6) 0.045(6) 0.001(5) -0.010(5) -0.025(5)
C(19) 0.045(6) 0.051(6) 0.053(6) -0.011(5) -0.005(5) -0.029(5)
C(20) 0.047(6) 0.041(5) 0.037(5) -0.001(4) -0.015(4) -0.022(4)
C(21) 0.039(5) 0.050(6) 0.038(5) -0.009(4) 0.000(4) -0.023(5)
C(22) 0.041(5) 0.038(5) 0.042(5) 0.007(4) -0.021(4) -0.022(4)
C(23) 0.037(5) 0.037(5) 0.041(5) 0.003(4) -0.018(4) -0.017(4)
C(24) 0.042(5) 0.040(5) 0.034(5) 0.011(4) -0.013(4) -0.023(4)
C(25) 0.102(11) 0.054(7) 0.113(11) 0.029(7) -0.081(10) -0.047(8)
C(26) 0.074(8) 0.044(6) 0.061(7) 0.020(5) -0.043(6) -0.029(6)
C(27) 0.051(6) 0.018(4) 0.041(5) 0.007(4) -0.026(5) -0.014(4)
C(28) 0.026(4) 0.034(5) 0.034(5) -0.001(3) -0.005(4) -0.021(4)
C(29) 0.038(5) 0.035(5) 0.038(5) -0.002(4) -0.009(4) -0.023(4)
C(30) 0.060(7) 0.042(6) 0.058(7) 0.004(5) -0.026(6) -0.030(5)
C(31) 0.095(9) 0.038(6) 0.083(9) 0.018(6) -0.069(8) -0.024(6)
C(32) 0.173(16) 0.049(7) 0.063(9) 0.006(9) -0.081(11) -0.022(7)
C(33) 0.139(13) 0.051(7) 0.045(7) -0.010(8) -0.039(8) -0.022(6)
C(34) 0.061(7) 0.031(5) 0.049(6) -0.002(4) -0.019(5) -0.021(5)
C(35) 0.048(6) 0.037(5) 0.037(5) -0.012(4) 0.006(4) -0.024(4)
C(36) 0.042(5) 0.035(5) 0.057(6) 0.013(4) -0.021(5) -0.033(5)
C(37) 0.056(7) 0.053(7) 0.084(9) 0.020(6) -0.030(7) -0.044(7)
C(38) 0.056(8) 0.064(8) 0.142(13) 0.021(6) -0.056(9) -0.064(9)
C(39) 0.056(6) 0.040(6) 0.062(7) -0.009(5) 0.009(5) -0.036(5)
C(40) 0.064(7) 0.041(6) 0.056(7) -0.022(5) 0.009(5) -0.023(6)
C(41) 0.054(7) 0.046(6) 0.067(8) -0.013(5) 0.021(6) -0.044(6)
C(42) 0.092(9) 0.048(7) 0.059(7) 0.010(6) -0.006(6) -0.037(6)
C(43) 0.078(9) 0.077(9) 0.087(9) 0.007(7) -0.012(7) -0.066(8)
C(44) 0.108(11) 0.058(8) 0.042(7) -0.004(7) 0.005(7) -0.033(6)
C(45) 0.065(8) 0.061(8) 0.082(9) 0.008(6) -0.002(6) -0.052(7)
C(46) 0.071(8) 0.036(6) 0.056(7) -0.005(5) 0.016(6) -0.031(6)
C(47) 0.096(9) 0.029(5) 0.043(6) -0.008(6) 0.009(6) -0.014(5)
C(48) 0.089(9) 0.033(6) 0.051(7) -0.003(5) 0.006(6) -0.021(5)
C(49) 0.124(16) 0.20(2) 0.056(11) 0.121(15) -0.058(11) -0.086(13)
C(50) 0.146(14) 0.095(11) 0.043(8) 0.082(10) -0.026(8) -0.044(8)
C(51) 0.058(6) 0.040(6) 0.030(5) 0.030(5) -0.004(5) -0.014(5)
C(52) 0.064(7) 0.048(6) 0.049(6) -0.003(5) 0.001(5) -0.033(6)
C(53) 0.048(6) 0.057(7) 0.034(5) 0.003(5) -0.003(4) -0.029(5)
C(54) 0.052(8) 0.142(14) 0.105(11) 0.004(8) -0.021(8) -0.104(11)
C(55) 0.058(10) 0.28(2) 0.129(16) 0.040(13) -0.045(11) -0.165(19)
C(56) 0.038(8) 0.22(2) 0.072(11) 0.051(11) -0.028(7) -0.090(13)
C(57) 0.031(6) 0.130(12) 0.057(8) 0.010(6) -0.004(6) -0.056(8)
C(58) 0.028(5) 0.054(6) 0.021(4) 0.016(4) -0.009(4) -0.022(4)
C(59) 0.024(4) 0.039(5) 0.044(5) 0.002(4) 0.003(4) -0.028(4)
C(60) 0.031(5) 0.045(5) 0.027(4) 0.013(4) -0.006(4) -0.021(4)
C(61) 0.039(6) 0.108(11) 0.051(7) 0.029(6) -0.017(6) -0.043(7)
C(62) 0.063(10) 0.22(2) 0.085(12) 0.073(11) -0.045(9) -0.099(15)
C(63) 0.039(5) 0.045(5) 0.055(6) 0.005(4) -0.011(5) -0.039(5)
C(64) 0.046(6) 0.042(5) 0.042(5) 0.005(4) -0.013(5) -0.022(5)
C(65) 0.030(5) 0.047(6) 0.049(6) 0.006(4) -0.004(4) -0.032(5)
C(66) 0.027(5) 0.071(7) 0.051(6) 0.002(5) -0.009(5) -0.023(6)
C(67) 0.054(7) 0.078(8) 0.034(6) 0.002(6) -0.014(5) -0.023(6)
C(68) 0.048(6) 0.064(7) 0.043(6) 0.004(5) -0.012(5) -0.019(5)
C(69) 0.029(5) 0.072(7) 0.041(6) -0.011(5) -0.002(4) -0.024(5)
C(70) 0.044(6) 0.034(5) 0.039(5) -0.003(4) -0.001(4) -0.019(4)
C(71) 0.033(5) 0.038(5) 0.050(6) 0.005(4) -0.015(5) -0.029(4)
C(72) 0.028(5) 0.048(6) 0.041(5) -0.003(4) -0.004(4) -0.023(5)
C(73) 0.063(7) 0.050(6) 0.042(5) -0.022(5) -0.010(5) -0.017(5)
C(74) 0.068(8) 0.074(8) 0.049(7) -0.014(6) 0.011(6) -0.032(6)
C(75) 0.073(7) 0.046(6) 0.082(8) 0.023(5) -0.029(6) -0.054(6)
C(76) 0.072(8) 0.041(6) 0.079(8) -0.003(5) -0.019(6) -0.037(6)
C(77) 0.059(7) 0.077(8) 0.053(7) -0.014(6) 0.017(5) -0.042(6)
C(78) 0.070(7) 0.064(7) 0.078(8) 0.041(6) -0.018(6) -0.056(7)
C(79) 0.077(8) 0.057(7) 0.078(8) 0.005(6) -0.034(7) -0.035(7)

loop_
_atom_type_symbol
_atom_type_description
_atom_type_scat_dispersion_real
_atom_type_scat_dispersion_imag
_atom_type_scat_source
C C 0.003 0.002
;
International Tables for Crystallography
(1992, Vol. C, Tables 4.2.6.8 and 6.1.1.4)
;
H H 0.000 0.000
;
International Tables for Crystallography
(1992, Vol. C, Table 6.1.1.4)
;
O O 0.011 0.006
;
International Tables for Crystallography
(1992, Vol. C, Tables 4.2.6.8 and 6.1.1.4)
;
Cl Cl 0.148 0.159
;
International Tables for Crystallography
(1992, Vol. C, Tables 4.2.6.8 and 6.1.1.4)
;

loop_
_geom_angle_atom_site_label_1
_geom_angle_atom_site_label_2
_geom_angle_atom_site_label_3
_geom_angle
_geom_angle_publ_flag
C(4) O(1) C(73) 112.8(7) yes
C(11) O(2) C(74) 114.2(9) yes
C(28) O(3) C(75) 115.2(6) yes
C(35) O(4) C(76) 114.5(7) yes
C(52) O(5) C(77) 113.1(8) yes
C(59) O(6) C(78) 113.4(6) yes
C(2) C(1) C(8) 119.4(15) yes
C(1) C(2) C(3) 120.9(12) yes
C(2) C(3) C(4) 117.8(10) yes
C(2) C(3) C(10) 120.1(11) yes
C(4) C(3) C(10) 122.1(12) yes
O(1) C(4) C(3) 111.5(9) yes
O(1) C(4) C(5) 109.0(8) yes
O(1) C(4) C(72) 102.5(8) yes
C(3) C(4) C(5) 115.0(9) yes
C(3) C(4) C(72) 110.4(8) yes
C(5) C(4) C(72) 107.7(9) yes
C(4) C(5) C(6) 117.9(11) yes
C(4) C(5) C(12) 121.8(10) yes
C(6) C(5) C(12) 120.3(14) yes
C(5) C(6) C(7) 121.1(12) yes
C(6) C(7) C(14) 119.1(13) yes
C(1) C(8) C(9) 120.4(13) yes
C(8) C(9) C(10) 120.5(13) yes
C(3) C(10) C(9) 118.6(14) yes
C(3) C(10) C(11) 123.5(11) yes
C(9) C(10) C(11) 117.8(11) yes
O(2) C(11) C(10) 110.7(8) yes
O(2) C(11) C(12) 109.8(8) yes
O(2) C(11) C(15) 103.4(9) yes
C(10) C(11) C(12) 113.5(10) yes
C(10) C(11) C(15) 111.0(9) yes
C(12) C(11) C(15) 108.0(9) yes
C(5) C(12) C(11) 123.1(13) yes
C(5) C(12) C(13) 117.5(11) yes
C(11) C(12) C(13) 119.3(11) yes
C(12) C(13) C(14) 122.4(13) yes
C(7) C(14) C(13) 119.5(16) yes
C(11) C(15) C(16) 178.3(11) yes
C(15) C(16) C(17) 175.2(15) yes
C(16) C(17) C(18) 120.5(8) yes
C(16) C(17) C(19) 121.1(11) yes
C(18) C(17) C(19) 118.3(9) yes
C(17) C(18) C(20) 121.7(8) yes
C(17) C(19) C(21) 120.0(12) yes
C(18) C(20) C(22) 119.8(11) yes
C(19) C(21) C(22) 121.9(8) yes
C(20) C(22) C(21) 118.2(9) yes
C(20) C(22) C(23) 119.3(11) yes
C(21) C(22) C(23) 122.3(7) yes
C(22) C(23) C(24) 176.5(12) yes
C(23) C(24) C(28) 178.8(11) yes
C(26) C(25) C(32) 120.1(17) yes
C(25) C(26) C(27) 120.6(10) yes
C(26) C(27) C(28) 118.1(7) yes
C(26) C(27) C(34) 119.2(10) yes
C(28) C(27) C(34) 122.7(10) yes
O(3) C(28) C(24) 104.8(6) yes
O(3) C(28) C(27) 109.8(7) yes
O(3) C(28) C(29) 109.7(10) yes
C(24) C(28) C(27) 108.5(10) yes
C(24) C(28) C(29) 109.8(7) yes
C(27) C(28) C(29) 113.9(6) yes
C(28) C(29) C(30) 117.5(7) yes
C(28) C(29) C(36) 121.7(9) yes
C(30) C(29) C(36) 120.7(10) yes
C(29) C(30) C(31) 120.4(8) yes
C(30) C(31) C(38) 119.0(14) yes
C(25) C(32) C(33) 120.1(15) yes
C(32) C(33) C(34) 121.0(11) yes
C(27) C(34) C(33) 119.0(12) yes
C(27) C(34) C(35) 123.4(10) yes
C(33) C(34) C(35) 117.7(9) yes
O(4) C(35) C(34) 110.6(7) yes
O(4) C(35) C(36) 110.4(11) yes
O(4) C(35) C(39) 103.5(7) yes
C(34) C(35) C(36) 112.9(7) yes
C(34) C(35) C(39) 110.1(12) yes
C(36) C(35) C(39) 109.0(8) yes
C(29) C(36) C(35) 125.2(10) yes
C(29) C(36) C(37) 117.4(10) yes
C(35) C(36) C(37) 117.4(8) yes
C(36) C(37) C(38) 122.4(10) yes
C(31) C(38) C(37) 120.2(15) yes
C(35) C(39) C(40) 178.1(16) yes
C(39) C(40) C(41) 178.7(11) yes
C(40) C(41) C(42) 121.9(12) yes
C(40) C(41) C(43) 117.7(16) yes
C(42) C(41) C(43) 120.3(15) yes
C(41) C(42) C(44) 119.1(13) yes
C(41) C(43) C(45) 119.9(18) yes
C(42) C(44) C(46) 122.4(16) yes
C(43) C(45) C(46) 120.6(13) yes
C(44) C(46) C(45) 117.7(14) yes
C(44) C(46) C(47) 123.0(17) yes
C(45) C(46) C(47) 119.2(13) yes
C(46) C(47) C(48) 177.4(18) yes
C(47) C(48) C(52) 175.3(13) yes
C(50) C(49) C(56) 120.0(18) yes
C(49) C(50) C(51) 121.9(15) yes
C(50) C(51) C(52) 119.4(11) yes
C(50) C(51) C(58) 118.9(15) yes
C(52) C(51) C(58) 121.7(9) yes
O(5) C(52) C(48) 103.3(8) yes
O(5) C(52) C(51) 107.4(10) yes
O(5) C(52) C(53) 113.0(10) yes
C(48) C(52) C(51) 108.1(11) yes
C(48) C(52) C(53) 110.1(11) yes
C(51) C(52) C(53) 114.2(10) yes
C(52) C(53) C(54) 116.5(11) yes
C(52) C(53) C(60) 122.1(13) yes
C(54) C(53) C(60) 121.4(11) yes
C(53) C(54) C(55) 118.4(18) yes
C(54) C(55) C(62) 122(2) yes
C(49) C(56) C(57) 120(2) yes
C(56) C(57) C(58) 120.6(16) yes
C(51) C(58) C(57) 118.5(10) yes
C(51) C(58) C(59) 123.0(12) yes
C(57) C(58) C(59) 118.4(9) yes
O(6) C(59) C(58) 111.4(10) yes
O(6) C(59) C(60) 109.5(8) yes
O(6) C(59) C(63) 101.8(7) yes
C(58) C(59) C(60) 113.8(7) yes
C(58) C(59) C(63) 111.7(8) yes
C(60) C(59) C(63) 107.9(10) yes
C(53) C(60) C(59) 123.5(9) yes
C(53) C(60) C(61) 117.4(13) yes
C(59) C(60) C(61) 119.0(9) yes
C(60) C(61) C(62) 121.9(13) yes
C(55) C(62) C(61) 118.6(19) yes
C(59) C(63) C(64) 177.1(14) yes
C(63) C(64) C(65) 172.8(10) yes
C(64) C(65) C(66) 119.3(10) yes
C(64) C(65) C(67) 121.4(10) yes
C(66) C(65) C(67) 119.3(8) yes
C(65) C(66) C(68) 120.4(11) yes
C(65) C(67) C(69) 119.9(10) yes
C(66) C(68) C(70) 121.0(11) yes
C(67) C(69) C(70) 122.2(11) yes
C(68) C(70) C(69) 117.1(8) yes
C(68) C(70) C(71) 120.1(10) yes
C(69) C(70) C(71) 122.7(10) yes
C(70) C(71) C(72) 178.6(10) yes
C(4) C(72) C(71) 175.6(14) yes
Cl(1) C(79) Cl(2) 110.5(7) yes
O(7) C(80) O(8) 97(3) yes
O(12) C(84) O(13) 154(3) yes
C(2) C(1) H(1) 120.8 no
C(8) C(1) H(1) 119.8 no
C(1) C(2) H(2) 119.9 no
C(3) C(2) H(2) 119.2 no
C(5) C(6) H(3) 118.8 no
C(7) C(6) H(3) 120.1 no
C(6) C(7) H(4) 120.7 no
C(14) C(7) H(4) 120.2 no
C(1) C(8) H(5) 119.6 no
C(9) C(8) H(5) 120.0 no
C(8) C(9) H(6) 120.0 no
C(10) C(9) H(6) 119.5 no
C(12) C(13) H(7) 118.3 no
C(14) C(13) H(7) 119.3 no
C(7) C(14) H(8) 120.4 no
C(13) C(14) H(8) 120.1 no
C(17) C(18) H(9) 118.7 no
C(20) C(18) H(9) 119.6 no
C(17) C(19) H(10) 119.7 no
C(21) C(19) H(10) 120.2 no
C(18) C(20) H(11) 120.3 no
C(22) C(20) H(11) 120.0 no
C(19) C(21) H(12) 119.7 no
C(22) C(21) H(12) 118.4 no
C(26) C(25) H(13) 119.6 no
C(32) C(25) H(13) 120.3 no
C(25) C(26) H(14) 120.9 no
C(27) C(26) H(14) 118.5 no
C(29) C(30) H(15) 119.3 no
C(31) C(30) H(15) 120.3 no
C(30) C(31) H(16) 120.5 no
C(38) C(31) H(16) 120.5 no
C(25) C(32) H(17) 119.1 no
C(33) C(32) H(17) 120.7 no
C(32) C(33) H(18) 119.6 no
C(34) C(33) H(18) 119.4 no
C(36) C(37) H(19) 118.6 no
C(38) C(37) H(19) 119.0 no
C(31) C(38) H(20) 119.5 no
C(37) C(38) H(20) 120.3 no
C(41) C(42) H(21) 118.9 no
C(44) C(42) H(21) 122.0 no
C(41) C(43) H(22) 119.6 no
C(45) C(43) H(22) 120.5 no
C(42) C(44) H(23) 119.2 no
C(46) C(44) H(23) 118.4 no
C(43) C(45) H(24) 120.6 no
C(46) C(45) H(24) 118.8 no
C(50) C(49) H(25) 120.6 no
C(56) C(49) H(25) 119.3 no
C(49) C(50) H(26) 119.4 no
C(51) C(50) H(26) 118.6 no
C(53) C(54) H(27) 121.9 no
C(55) C(54) H(27) 119.7 no
C(54) C(55) H(28) 120.0 no
C(62) C(55) H(28) 117.7 no
C(49) C(56) H(29) 119.6 no
C(57) C(56) H(29) 120.2 no
C(56) C(57) H(30) 120.5 no
C(58) C(57) H(30) 118.9 no
C(60) C(61) H(31) 117.2 no
C(62) C(61) H(31) 120.9 no
C(55) C(62) H(32) 121.3 no
C(61) C(62) H(32) 120.0 no
C(65) C(66) H(33) 119.4 no
C(68) C(66) H(33) 120.1 no
C(65) C(67) H(34) 119.5 no
C(69) C(67) H(34) 120.7 no
C(66) C(68) H(35) 120.4 no
C(70) C(68) H(35) 118.6 no
C(67) C(69) H(36) 119.4 no
C(70) C(69) H(36) 118.3 no
O(1) C(73) H(37) 109.3 no
O(1) C(73) H(38) 109.3 no
O(1) C(73) H(39) 109.8 no
H(37) C(73) H(38) 109.5 no
H(37) C(73) H(39) 109.5 no
H(38) C(73) H(39) 109.5 no
O(2) C(74) H(40) 108.3 no
O(2) C(74) H(41) 110.5 no
O(2) C(74) H(42) 109.6 no
H(40) C(74) H(41) 109.5 no
H(40) C(74) H(42) 109.5 no
H(41) C(74) H(42) 109.5 no
O(3) C(75) H(43) 109.7 no
O(3) C(75) H(44) 110.0 no
O(3) C(75) H(45) 108.7 no
H(43) C(75) H(44) 109.5 no
H(43) C(75) H(45) 109.5 no
H(44) C(75) H(45) 109.5 no
O(4) C(76) H(46) 108.6 no
O(4) C(76) H(47) 109.8 no
O(4) C(76) H(48) 110.0 no
H(46) C(76) H(47) 109.5 no
H(46) C(76) H(48) 109.5 no
H(47) C(76) H(48) 109.5 no
O(5) C(77) H(49) 108.1 no
O(5) C(77) H(50) 110.0 no
O(5) C(77) H(51) 110.3 no
H(49) C(77) H(50) 109.5 no
H(49) C(77) H(51) 109.5 no
H(50) C(77) H(51) 109.5 no
O(6) C(78) H(52) 109.3 no
O(6) C(78) H(53) 109.8 no
O(6) C(78) H(54) 109.3 no
H(52) C(78) H(53) 109.5 no
H(52) C(78) H(54) 109.5 no
H(53) C(78) H(54) 109.5 no

loop_
_geom_bond_atom_site_label_1
_geom_bond_atom_site_label_2
_geom_bond_distance
_geom_bond_publ_flag
Cl(1) C(79) 1.799(19) yes
Cl(2) C(79) 1.752(12) yes
O(1) C(4) 1.469(12) yes
O(1) C(73) 1.442(9) yes
O(2) C(11) 1.454(11) yes
O(2) C(74) 1.445(11) yes
O(3) C(28) 1.449(13) yes
O(3) C(75) 1.449(14) yes
O(4) C(35) 1.450(12) yes
O(4) C(76) 1.429(17) yes
O(5) C(52) 1.455(10) yes
O(5) C(77) 1.436(17) yes
O(6) C(59) 1.469(14) yes
O(6) C(78) 1.436(12) yes
O(7) C(80) 1.19(3) yes
O(8) C(80) 1.51(4) yes
O(9) C(81) 1.26(4) yes
O(10) C(82) 1.282(16) yes
O(11) C(83) 1.17(4) yes
O(12) C(84) 1.43(3) yes
O(13) C(84) 1.35(3) yes
C(1) C(2) 1.379(18) yes
C(1) C(8) 1.37(2) yes
C(2) C(3) 1.40(2) yes
C(3) C(4) 1.505(15) yes
C(3) C(10) 1.369(17) yes
C(4) C(5) 1.53(2) yes
C(4) C(72) 1.499(11) yes
C(5) C(6) 1.394(18) yes
C(5) C(12) 1.375(17) yes
C(6) C(7) 1.39(2) yes
C(7) C(14) 1.39(2) yes
C(8) C(9) 1.39(2) yes
C(9) C(10) 1.410(18) yes
C(10) C(11) 1.52(2) yes
C(11) C(12) 1.519(16) yes
C(11) C(15) 1.476(14) yes
C(12) C(13) 1.42(2) yes
C(13) C(14) 1.36(2) yes
C(15) C(16) 1.184(15) yes
C(16) C(17) 1.449(14) yes
C(17) C(18) 1.385(19) yes
C(17) C(19) 1.401(11) yes
C(18) C(20) 1.382(14) yes
C(19) C(21) 1.367(15) yes
C(20) C(22) 1.399(11) yes
C(21) C(22) 1.391(18) yes
C(22) C(23) 1.445(14) yes
C(23) C(24) 1.189(15) yes
C(24) C(28) 1.476(14) yes
C(25) C(26) 1.37(2) yes
C(25) C(32) 1.40(2) yes
C(26) C(27) 1.385(18) yes
C(27) C(28) 1.531(14) yes
C(27) C(34) 1.396(12) yes
C(28) C(29) 1.516(15) yes
C(29) C(30) 1.394(16) yes
C(29) C(36) 1.387(11) yes
C(30) C(31) 1.40(2) yes
C(31) C(38) 1.387(16) yes
C(32) C(33) 1.34(3) yes
C(33) C(34) 1.405(19) yes
C(34) C(35) 1.511(17) yes
C(35) C(36) 1.509(16) yes
C(35) C(39) 1.469(18) yes
C(36) C(37) 1.414(19) yes
C(37) C(38) 1.36(2) yes
C(39) C(40) 1.20(2) yes
C(40) C(41) 1.44(2) yes
C(41) C(42) 1.37(2) yes
C(41) C(43) 1.37(2) yes
C(42) C(44) 1.39(2) yes
C(43) C(45) 1.40(2) yes
C(44) C(46) 1.37(2) yes
C(45) C(46) 1.39(2) yes
C(46) C(47) 1.44(2) yes
C(47) C(48) 1.182(19) yes
C(48) C(52) 1.495(19) yes
C(49) C(50) 1.35(3) yes
C(49) C(56) 1.33(3) yes
C(50) C(51) 1.402(18) yes
C(51) C(52) 1.56(2) yes
C(51) C(58) 1.361(14) yes
C(52) C(53) 1.491(15) yes
C(53) C(54) 1.40(2) yes
C(53) C(60) 1.363(14) yes
C(54) C(55) 1.37(2) yes
C(55) C(62) 1.36(3) yes
C(56) C(57) 1.39(2) yes
C(57) C(58) 1.39(2) yes
C(58) C(59) 1.494(13) yes
C(59) C(60) 1.521(19) yes
C(59) C(63) 1.491(11) yes
C(60) C(61) 1.415(16) yes
C(61) C(62) 1.36(3) yes
C(63) C(64) 1.197(12) yes
C(64) C(65) 1.448(11) yes
C(65) C(66) 1.378(17) yes
C(65) C(67) 1.382(17) yes
C(66) C(68) 1.384(12) yes
C(67) C(69) 1.377(11) yes
C(68) C(70) 1.398(17) yes
C(69) C(70) 1.382(16) yes
C(70) C(71) 1.436(11) yes
C(71) C(72) 1.174(10) yes
C(1) H(1) 0.950 no
C(2) H(2) 0.950 no
C(6) H(3) 0.950 no
C(7) H(4) 0.950 no
C(8) H(5) 0.950 no
C(9) H(6) 0.950 no
C(13) H(7) 0.950 no
C(14) H(8) 0.950 no
C(18) H(9) 0.950 no
C(19) H(10) 0.950 no
C(20) H(11) 0.950 no
C(21) H(12) 0.950 no
C(25) H(13) 0.950 no
C(26) H(14) 0.950 no
C(30) H(15) 0.950 no
C(31) H(16) 0.950 no
C(32) H(17) 0.950 no
C(33) H(18) 0.950 no
C(37) H(19) 0.950 no
C(38) H(20) 0.950 no
C(42) H(21) 0.950 no
C(43) H(22) 0.950 no
C(44) H(23) 0.950 no
C(45) H(24) 0.950 no
C(49) H(25) 0.950 no
C(50) H(26) 0.950 no
C(54) H(27) 0.950 no
C(55) H(28) 0.950 no
C(56) H(29) 0.950 no
C(57) H(30) 0.950 no
C(61) H(31) 0.950 no
C(62) H(32) 0.950 no
C(66) H(33) 0.950 no
C(67) H(34) 0.950 no
C(68) H(35) 0.950 no
C(69) H(36) 0.950 no
C(73) H(37) 0.950 no
C(73) H(38) 0.950 no
C(73) H(39) 0.950 no
C(74) H(40) 0.950 no
C(74) H(41) 0.950 no
C(74) H(42) 0.950 no
C(75) H(43) 0.950 no
C(75) H(44) 0.950 no
C(75) H(45) 0.950 no
C(76) H(46) 0.950 no
C(76) H(47) 0.950 no
C(76) H(48) 0.950 no
C(77) H(49) 0.950 no
C(77) H(50) 0.950 no
C(77) H(51) 0.950 no
C(78) H(52) 0.950 no
C(78) H(53) 0.950 no
C(78) H(54) 0.950 no

loop_
_geom_contact_atom_site_label_1
_geom_contact_atom_site_label_2
_geom_contact_distance
_geom_contact_site_symmetry_2
Cl(2) O(5) 3.221(8) 2_566
O(1) C(79) 3.323(14) 2_675
O(2) O(9) 3.43(3) 2_765
O(2) C(81) 2.90(3) 2_765
O(3) C(26) 3.440(13) 2_755
O(5) Cl(2) 3.221(8) 2_566
O(7) O(11) 3.32(3) .
O(7) O(13) 3.54(5) .
O(7) O(13) 2.86(4) 2_665
O(7) C(64) 3.37(5) .
O(7) C(65) 3.34(5) .
O(7) C(66) 3.28(4) .
O(7) C(84) 3.39(4) 2_665
O(8) O(10) 3.53(2) .
O(8) O(13) 2.15(3) .
O(8) O(13) 3.51(2) 2_665
O(8) C(45) 3.287(19) .
O(8) C(82) 2.72(3) .
O(8) C(84) 3.38(4) .
O(9) O(2) 3.43(3) 2_765
O(9) C(56) 3.44(6) 2_666
O(10) O(8) 3.53(2) .
O(10) O(11) 3.123(13) 2_665
O(11) O(7) 3.32(3) .
O(11) O(10) 3.123(13) 2_665
O(11) C(82) 2.35(2) 2_665
O(12) C(29) 3.530(18) .
O(12) C(30) 3.50(2) .
O(12) C(62) 3.564(17) 2_665
O(13) O(7) 3.54(5) .
O(13) O(7) 2.86(4) 2_665
O(13) O(8) 2.15(3) .
O(13) O(8) 3.51(2) 2_665
O(13) C(80) 3.42(3) .
C(1) C(40) 3.523(18) 2_765
C(7) C(45) 3.597(18) 2_665
C(8) C(41) 3.517(17) 2_765
C(8) C(42) 3.291(13) 2_765
C(9) C(83) 3.59(2) 2_765
C(18) C(49) 3.54(2) 1_654
C(26) O(3) 3.440(13) 2_755
C(29) O(12) 3.530(18) .
C(30) O(12) 3.50(2) .
C(32) C(50) 3.48(2) 2_656
C(32) C(73) 3.50(2) 2_765
C(37) C(38) 3.60(3) 2_655
C(38) C(37) 3.60(3) 2_655
C(38) C(38) 3.28(2) 2_655
C(40) C(1) 3.523(18) 2_765
C(40) C(74) 3.578(11) 1_446
C(41) C(8) 3.517(17) 2_765
C(42) C(8) 3.291(13) 2_765
C(44) C(73) 3.494(14) 1_446
C(45) O(8) 3.287(19) .
C(45) C(7) 3.597(18) 2_665
C(46) C(73) 3.501(11) 1_446
C(49) C(18) 3.54(2) 1_456
C(50) C(32) 3.48(2) 2_656
C(55) C(77) 3.54(3) 2_566
C(56) O(9) 3.44(6) 2_666
C(56) C(56) 3.463(17) 2_666
C(56) C(57) 3.410(18) 2_666
C(57) C(56) 3.410(18) 2_666
C(62) O(12) 3.564(17) 2_665
C(62) C(77) 3.43(2) 2_566
C(64) O(7) 3.37(5) .
C(64) C(76) 3.57(2) 1_565
C(65) O(7) 3.34(5) .
C(66) O(7) 3.28(4) .
C(69) C(83) 3.48(3) .
C(70) C(75) 3.52(2) 1_565
C(73) C(32) 3.50(2) 2_765
C(73) C(44) 3.494(14) 1_664
C(73) C(46) 3.501(11) 1_664
C(74) C(40) 3.578(11) 1_664
C(74) C(81) 3.32(4) 2_765
C(75) C(70) 3.52(2) 1_545
C(76) C(64) 3.57(2) 1_545
C(77) C(55) 3.54(3) 2_566
C(77) C(62) 3.43(2) 2_566
C(79) O(1) 3.323(14) 2_675
C(80) O(13) 3.42(3) .
C(81) O(2) 2.90(3) 2_765
C(81) C(74) 3.32(4) 2_765
C(82) O(8) 2.72(3) .
C(82) O(11) 2.35(2) 2_665
C(82) C(83) 3.31(4) 2_665
C(83) C(9) 3.59(2) 2_765
C(83) C(69) 3.48(3) .
C(83) C(82) 3.31(4) 2_665
C(84) O(7) 3.39(4) 2_665
C(84) O(8) 3.38(4) .
Cl(1) H(3) 3.115 2_675
Cl(1) H(19) 2.953 1_565
Cl(1) H(22) 3.539 1_565
Cl(1) H(35) 3.550 2_675
Cl(1) H(40) 3.426 1_456
Cl(2) H(8) 2.904 1_456
Cl(2) H(13) 2.951 1_465
Cl(2) H(15) 3.067 2_665
Cl(2) H(50) 3.147 2_566
Cl(2) H(52) 3.231 .
O(1) H(13) 3.413 2_765
O(2) H(53) 3.375 1_654
O(3) H(13) 3.355 2_755
O(3) H(14) 2.622 2_755
O(4) H(41) 3.376 1_446
O(5) H(17) 3.494 2_656
O(5) H(52) 3.599 2_566
O(6) H(16) 3.429 2_665
O(6) H(47) 3.077 1_565
O(7) H(33) 3.165 .
O(8) H(24) 2.939 .
O(9) H(6) 2.945 2_765
O(9) H(23) 3.578 .
O(9) H(29) 2.695 2_666
O(9) H(30) 3.257 2_666
O(10) H(10) 3.469 2_665
O(10) H(24) 3.249 .
O(10) H(28) 3.464 .
O(11) H(5) 3.499 2_765
O(11) H(10) 3.003 .
O(11) H(12) 3.534 .
O(12) H(1) 3.154 2_765
O(12) H(12) 3.582 .
O(12) H(31) 3.528 2_665
O(12) H(32) 2.988 2_665
O(12) H(33) 3.267 2_665
O(13) H(5) 3.568 2_765
O(13) H(22) 3.542 .
O(13) H(33) 3.461 2_665
C(1) H(12) 2.844 2_765
C(2) H(12) 3.190 2_765
C(6) H(4) 3.395 2_774
C(7) H(3) 3.486 2_774
C(7) H(24) 3.179 2_665
C(7) H(38) 3.168 2_774
C(8) H(12) 3.252 2_765
C(8) H(21) 3.225 2_765
C(9) H(21) 3.528 2_765
C(13) H(27) 3.490 2_665
C(13) H(53) 3.143 1_654
C(14) H(27) 3.302 2_665
C(14) H(38) 3.432 2_774
C(16) H(28) 3.334 2_665
C(17) H(28) 2.905 2_665
C(17) H(36) 3.156 2_765
C(18) H(28) 3.065 2_665
C(18) H(34) 3.132 2_765
C(18) H(36) 3.026 2_765
C(18) H(49) 3.160 1_654
C(19) H(28) 3.234 2_665
C(19) H(36) 3.163 2_765
C(20) H(28) 3.473 2_665
C(20) H(32) 3.212 2_665
C(20) H(36) 2.986 2_765
C(20) H(49) 2.869 1_654
C(21) H(32) 3.207 2_665
C(21) H(36) 3.105 2_765
C(22) H(32) 2.909 2_665
C(22) H(36) 3.030 2_765
C(23) H(1) 3.401 2_765
C(23) H(2) 3.538 2_765
C(23) H(32) 3.184 2_665
C(24) H(1) 3.285 2_765
C(24) H(2) 3.541 2_765
C(25) H(2) 3.193 2_765
C(25) H(26) 3.104 2_656
C(25) H(37) 3.365 2_765
C(26) H(2) 3.073 2_765
C(27) H(1) 3.414 2_765
C(27) H(2) 3.308 2_765
C(30) H(31) 3.368 2_665
C(31) H(19) 3.585 2_655
C(31) H(20) 3.509 2_655
C(31) H(31) 3.135 2_665
C(31) H(33) 3.439 2_665
C(31) H(46) 3.146 2_655
C(32) H(2) 3.527 2_765
C(32) H(23) 3.463 2_656
C(32) H(26) 2.629 2_656
C(32) H(37) 2.832 2_765
C(32) H(38) 3.501 2_765
C(33) H(23) 3.398 2_656
C(33) H(26) 3.288 2_656
C(33) H(37) 3.400 2_765
C(34) H(1) 3.313 2_765
C(35) H(1) 3.508 2_765
C(37) H(20) 3.426 2_655
C(38) H(20) 3.293 2_655
C(38) H(33) 3.039 2_665
C(38) H(46) 3.225 2_655
C(39) H(1) 2.979 2_765
C(39) H(41) 3.235 1_446
C(40) H(1) 3.064 2_765
C(40) H(5) 3.437 2_765
C(40) H(40) 3.361 1_446
C(40) H(41) 3.140 1_446
C(41) H(5) 3.083 2_765
C(41) H(40) 3.596 1_446
C(41) H(42) 3.539 1_446
C(42) H(5) 3.077 2_765
C(42) H(42) 3.507 1_446
C(43) H(4) 3.456 2_665
C(43) H(5) 3.572 2_765
C(44) H(5) 3.565 2_765
C(44) H(17) 3.443 2_656
C(44) H(37) 3.082 1_446
C(44) H(38) 3.327 1_446
C(44) H(39) 3.518 1_446
C(45) H(4) 3.037 2_665
C(45) H(38) 3.361 1_446
C(46) H(17) 3.451 2_656
C(46) H(37) 3.379 1_446
C(46) H(38) 2.979 1_446
C(47) H(17) 2.870 2_656
C(47) H(38) 3.189 1_446
C(48) H(17) 2.922 2_656
C(49) H(9) 2.828 1_456
C(49) H(11) 3.255 1_456
C(49) H(30) 3.567 2_666
C(49) H(34) 3.102 2_666
C(49) H(47) 3.576 2_656
C(50) H(9) 3.226 1_456
C(50) H(11) 3.118 1_456
C(50) H(17) 3.197 2_656
C(54) H(51) 3.509 2_566
C(55) H(49) 3.301 2_566
C(55) H(50) 3.343 2_566
C(55) H(51) 3.408 2_566
C(56) H(9) 2.901 1_456
C(56) H(29) 3.319 2_666
C(56) H(30) 3.192 2_666
C(56) H(34) 3.164 2_666
C(57) H(9) 3.365 1_456
C(57) H(29) 3.053 2_666
C(60) H(50) 3.392 2_566
C(61) H(50) 2.939 2_566
C(62) H(49) 3.219 2_566
C(62) H(50) 2.938 2_566
C(63) H(29) 3.494 2_666
C(63) H(47) 3.065 1_565
C(64) H(29) 3.402 2_666
C(64) H(46) 3.356 1_565
C(64) H(47) 3.041 1_565
C(65) H(46) 3.464 1_565
C(65) H(47) 3.509 1_565
C(66) H(20) 3.036 2_665
C(67) H(25) 3.217 2_666
C(67) H(29) 3.538 2_666
C(68) H(20) 3.371 2_665
C(68) H(44) 3.337 1_565
C(69) H(43) 3.350 1_565
C(69) H(44) 3.335 1_565
C(70) H(43) 3.547 1_565
C(70) H(44) 2.895 1_565
C(70) H(45) 3.593 1_565
C(71) H(44) 2.960 1_565
C(72) H(44) 3.466 1_565
C(73) H(4) 2.991 2_774
C(73) H(17) 3.162 2_765
C(75) H(14) 3.247 2_755
C(76) H(16) 3.347 2_655
C(76) H(20) 3.561 2_655
C(76) H(25) 3.315 2_656
C(77) H(11) 3.365 1_456
C(77) H(51) 3.579 2_566
C(77) H(52) 3.156 2_566
C(78) H(7) 3.013 1_456
C(78) H(50) 3.288 2_566
C(79) H(3) 3.384 2_675
C(79) H(13) 3.420 1_465
C(79) H(15) 3.216 2_665
C(79) H(44) 3.020 2_665
C(80) H(24) 3.484 .
C(81) H(6) 3.198 2_765
C(81) H(18) 3.021 2_656
C(81) H(23) 3.052 .
C(81) H(29) 3.438 2_666
C(81) H(30) 3.083 2_666
C(81) H(41) 2.795 2_765
C(82) H(10) 3.502 2_665
C(82) H(24) 3.560 .
C(82) H(28) 3.592 .
C(83) H(6) 3.366 2_765
C(83) H(10) 2.940 .
C(83) H(36) 3.529 .
C(84) H(5) 3.152 2_765
C(84) H(33) 3.372 2_665
H(1) O(12) 3.154 2_765
H(1) C(23) 3.401 2_765
H(1) C(24) 3.285 2_765
H(1) C(27) 3.414 2_765
H(1) C(34) 3.313 2_765
H(1) C(35) 3.508 2_765
H(1) C(39) 2.979 2_765
H(1) C(40) 3.064 2_765
H(1) H(12) 2.918 2_765
H(2) C(23) 3.538 2_765
H(2) C(24) 3.541 2_765
H(2) C(25) 3.193 2_765
H(2) C(26) 3.073 2_765
H(2) C(27) 3.308 2_765
H(2) C(32) 3.527 2_765
H(2) H(12) 3.424 2_765
H(2) H(13) 3.567 2_765
H(2) H(14) 3.389 2_765
H(3) Cl(1) 3.115 2_675
H(3) C(7) 3.486 2_774
H(3) C(79) 3.384 2_675
H(3) H(4) 3.307 2_774
H(4) C(6) 3.395 2_774
H(4) C(43) 3.456 2_665
H(4) C(45) 3.037 2_665
H(4) C(73) 2.991 2_774
H(4) H(3) 3.307 2_774
H(4) H(22) 3.540 2_665
H(4) H(24) 2.856 2_665
H(4) H(38) 2.421 2_774
H(4) H(39) 2.787 2_774
H(5) O(11) 3.499 2_765
H(5) O(13) 3.568 2_765
H(5) C(40) 3.437 2_765
H(5) C(41) 3.083 2_765
H(5) C(42) 3.077 2_765
H(5) C(43) 3.572 2_765
H(5) C(44) 3.565 2_765
H(5) C(84) 3.152 2_765
H(5) H(12) 3.511 2_765
H(5) H(21) 3.286 2_765
H(6) O(9) 2.945 2_765
H(6) C(81) 3.198 2_765
H(6) C(83) 3.366 2_765
H(7) C(78) 3.013 1_654
H(7) H(27) 3.184 2_665
H(7) H(52) 3.187 1_654
H(7) H(53) 2.234 1_654
H(7) H(54) 3.240 1_654
H(8) Cl(2) 2.904 1_654
H(8) H(27) 2.882 2_665
H(8) H(38) 2.963 2_774
H(9) C(49) 2.828 1_654
H(9) C(50) 3.226 1_654
H(9) C(56) 2.901 1_654
H(9) C(57) 3.365 1_654
H(9) H(25) 3.118 1_654
H(9) H(28) 3.437 2_665
H(9) H(29) 3.163 1_654
H(9) H(34) 2.927 2_765
H(9) H(36) 3.510 2_765
H(9) H(49) 3.025 1_654
H(9) H(54) 3.339 1_654
H(10) O(10) 3.469 2_665
H(10) O(11) 3.003 .
H(10) C(82) 3.502 2_665
H(10) C(83) 2.940 .
H(11) C(49) 3.255 1_654
H(11) C(50) 3.118 1_654
H(11) C(77) 3.365 1_654
H(11) H(25) 3.204 1_654
H(11) H(26) 2.876 1_654
H(11) H(32) 3.558 2_665
H(11) H(36) 3.472 2_765
H(11) H(49) 2.473 1_654
H(12) O(11) 3.534 .
H(12) O(12) 3.582 .
H(12) C(1) 2.844 2_765
H(12) C(2) 3.190 2_765
H(12) C(8) 3.252 2_765
H(12) H(1) 2.918 2_765
H(12) H(2) 3.424 2_765
H(12) H(5) 3.511 2_765
H(12) H(32) 3.569 2_665
H(13) Cl(2) 2.951 1_645
H(13) O(1) 3.413 2_765
H(13) O(3) 3.355 2_755
H(13) C(79) 3.420 1_645
H(13) H(2) 3.567 2_765
H(13) H(26) 3.209 2_656
H(13) H(37) 3.524 2_765
H(14) O(3) 2.622 2_755
H(14) C(75) 3.247 2_755
H(14) H(2) 3.389 2_765
H(14) H(14) 2.773 2_755
H(14) H(43) 3.137 2_755
H(14) H(44) 3.335 2_755
H(15) Cl(2) 3.067 2_665
H(15) C(79) 3.216 2_665
H(15) H(31) 3.102 2_665
H(15) H(32) 3.571 2_665
H(16) O(6) 3.429 2_665
H(16) C(76) 3.347 2_655
H(16) H(19) 3.345 2_655
H(16) H(31) 2.717 2_665
H(16) H(33) 3.441 2_665
H(16) H(46) 2.503 2_655
H(16) H(47) 3.572 2_655
H(17) O(5) 3.494 2_656
H(17) C(44) 3.443 2_656
H(17) C(46) 3.451 2_656
H(17) C(47) 2.870 2_656
H(17) C(48) 2.922 2_656
H(17) C(50) 3.197 2_656
H(17) C(73) 3.162 2_765
H(17) H(23) 2.925 2_656
H(17) H(26) 2.401 2_656
H(17) H(37) 2.601 2_765
H(17) H(38) 2.949 2_765
H(18) C(81) 3.021 2_656
H(18) H(23) 2.775 2_656
H(18) H(26) 3.523 2_656
H(18) H(37) 3.576 2_765
H(18) H(41) 2.964 1_446
H(19) Cl(1) 2.953 1_545
H(19) C(31) 3.585 2_655
H(19) H(16) 3.345 2_655
H(20) C(31) 3.509 2_655
H(20) C(37) 3.426 2_655
H(20) C(38) 3.293 2_655
H(20) C(66) 3.036 2_665
H(20) C(68) 3.371 2_665
H(20) C(76) 3.561 2_655
H(20) H(20) 3.573 2_655
H(20) H(33) 2.692 2_665
H(20) H(35) 3.285 2_665
H(20) H(45) 3.355 2_655
H(20) H(46) 2.662 2_655
H(21) C(8) 3.225 2_765
H(21) C(9) 3.528 2_765
H(21) H(5) 3.286 2_765
H(21) H(21) 2.873 2_656
H(21) H(41) 3.572 1_446
H(21) H(42) 3.440 1_446
H(21) H(42) 3.547 2_765
H(22) Cl(1) 3.539 1_545
H(22) O(13) 3.542 .
H(22) H(4) 3.540 2_665
H(22) H(35) 3.213 2_665
H(23) O(9) 3.578 .
H(23) C(32) 3.463 2_656
H(23) C(33) 3.398 2_656
H(23) C(81) 3.052 .
H(23) H(17) 2.925 2_656
H(23) H(18) 2.775 2_656
H(23) H(37) 3.039 1_446
H(23) H(38) 3.579 1_446
H(23) H(41) 3.278 2_765
H(24) O(8) 2.939 .
H(24) O(10) 3.249 .
H(24) C(7) 3.179 2_665
H(24) C(80) 3.484 .
H(24) C(82) 3.560 .
H(24) H(4) 2.856 2_665
H(25) C(67) 3.217 2_666
H(25) C(76) 3.315 2_656
H(25) H(9) 3.118 1_456
H(25) H(11) 3.204 1_456
H(25) H(30) 3.552 2_666
H(25) H(34) 2.612 2_666
H(25) H(47) 2.830 2_656
H(25) H(48) 2.923 2_656
H(26) C(25) 3.104 2_656
H(26) C(32) 2.629 2_656
H(26) C(33) 3.288 2_656
H(26) H(11) 2.876 1_456
H(26) H(13) 3.209 2_656
H(26) H(17) 2.401 2_656
H(26) H(18) 3.523 2_656
H(27) C(13) 3.490 2_665
H(27) C(14) 3.302 2_665
H(27) H(7) 3.184 2_665
H(27) H(8) 2.882 2_665
H(27) H(52) 3.369 2_566
H(28) O(10) 3.464 .
H(28) C(16) 3.334 2_665
H(28) C(17) 2.905 2_665
H(28) C(18) 3.065 2_665
H(28) C(19) 3.234 2_665
H(28) C(20) 3.473 2_665
H(28) C(82) 3.592 .
H(28) H(9) 3.437 2_665
H(28) H(49) 3.355 2_566
H(29) O(9) 2.695 2_666
H(29) C(56) 3.319 2_666
H(29) C(57) 3.053 2_666
H(29) C(63) 3.494 2_666
H(29) C(64) 3.402 2_666
H(29) C(67) 3.538 2_666
H(29) C(81) 3.438 2_666
H(29) H(9) 3.163 1_456
H(29) H(29) 3.442 2_666
H(29) H(30) 2.960 2_666
H(29) H(34) 2.695 2_666
H(30) O(9) 3.257 2_666
H(30) C(49) 3.567 2_666
H(30) C(56) 3.192 2_666
H(30) C(81) 3.083 2_666
H(30) H(25) 3.552 2_666
H(30) H(29) 2.960 2_666
H(30) H(47) 3.085 1_565
H(31) O(12) 3.528 2_665
H(31) C(30) 3.368 2_665
H(31) C(31) 3.135 2_665
H(31) H(15) 3.102 2_665
H(31) H(16) 2.717 2_665
H(31) H(50) 3.197 2_566
H(32) O(12) 2.988 2_665
H(32) C(20) 3.212 2_665
H(32) C(21) 3.207 2_665
H(32) C(22) 2.909 2_665
H(32) C(23) 3.184 2_665
H(32) H(11) 3.558 2_665
H(32) H(12) 3.569 2_665
H(32) H(15) 3.571 2_665
H(32) H(49) 3.268 2_566
H(32) H(50) 3.223 2_566
H(33) O(7) 3.165 .
H(33) O(12) 3.267 2_665
H(33) O(13) 3.461 2_665
H(33) C(31) 3.439 2_665
H(33) C(38) 3.039 2_665
H(33) C(84) 3.372 2_665
H(33) H(16) 3.441 2_665
H(33) H(20) 2.692 2_665
H(34) C(18) 3.132 2_765
H(34) C(49) 3.102 2_666
H(34) C(56) 3.164 2_666
H(34) H(9) 2.927 2_765
H(34) H(25) 2.612 2_666
H(34) H(29) 2.695 2_666
H(35) Cl(1) 3.550 2_675
H(35) H(20) 3.285 2_665
H(35) H(22) 3.213 2_665
H(35) H(44) 3.571 1_565
H(36) C(17) 3.156 2_765
H(36) C(18) 3.026 2_765
H(36) C(19) 3.163 2_765
H(36) C(20) 2.986 2_765
H(36) C(21) 3.105 2_765
H(36) C(22) 3.030 2_765
H(36) C(83) 3.529 .
H(36) H(9) 3.510 2_765
H(36) H(11) 3.472 2_765
H(36) H(43) 3.374 1_565
H(36) H(44) 3.565 1_565
H(37) C(25) 3.365 2_765
H(37) C(32) 2.832 2_765
H(37) C(33) 3.400 2_765
H(37) C(44) 3.082 1_664
H(37) C(46) 3.379 1_664
H(37) H(13) 3.524 2_765
H(37) H(17) 2.601 2_765
H(37) H(18) 3.576 2_765
H(37) H(23) 3.039 1_664
H(38) C(7) 3.168 2_774
H(38) C(14) 3.432 2_774
H(38) C(32) 3.501 2_765
H(38) C(44) 3.327 1_664
H(38) C(45) 3.361 1_664
H(38) C(46) 2.979 1_664
H(38) C(47) 3.189 1_664
H(38) H(4) 2.421 2_774
H(38) H(8) 2.963 2_774
H(38) H(17) 2.949 2_765
H(38) H(23) 3.579 1_664
H(39) C(44) 3.518 1_664
H(39) H(4) 2.787 2_774
H(40) Cl(1) 3.426 1_654
H(40) C(40) 3.361 1_664
H(40) C(41) 3.596 1_664
H(41) O(4) 3.376 1_664
H(41) C(39) 3.235 1_664
H(41) C(40) 3.140 1_664
H(41) C(81) 2.795 2_765
H(41) H(18) 2.964 1_664
H(41) H(21) 3.572 1_664
H(41) H(23) 3.278 2_765
H(42) C(41) 3.539 1_664
H(42) C(42) 3.507 1_664
H(42) H(21) 3.440 1_664
H(42) H(21) 3.547 2_765
H(43) C(69) 3.350 1_545
H(43) C(70) 3.547 1_545
H(43) H(14) 3.137 2_755
H(43) H(36) 3.374 1_545
H(44) C(68) 3.337 1_545
H(44) C(69) 3.335 1_545
H(44) C(70) 2.895 1_545
H(44) C(71) 2.960 1_545
H(44) C(72) 3.466 1_545
H(44) C(79) 3.020 2_665
H(44) H(14) 3.335 2_755
H(44) H(35) 3.571 1_545
H(44) H(36) 3.565 1_545
H(45) C(70) 3.593 1_545
H(45) H(20) 3.355 2_655
H(46) C(31) 3.146 2_655
H(46) C(38) 3.225 2_655
H(46) C(64) 3.356 1_545
H(46) C(65) 3.464 1_545
H(46) H(16) 2.503 2_655
H(46) H(20) 2.662 2_655
H(47) O(6) 3.077 1_545
H(47) C(49) 3.576 2_656
H(47) C(63) 3.065 1_545
H(47) C(64) 3.041 1_545
H(47) C(65) 3.509 1_545
H(47) H(16) 3.572 2_655
H(47) H(25) 2.830 2_656
H(47) H(30) 3.085 1_545
H(48) H(25) 2.923 2_656
H(49) C(18) 3.160 1_456
H(49) C(20) 2.869 1_456
H(49) C(55) 3.301 2_566
H(49) C(62) 3.219 2_566
H(49) H(9) 3.025 1_456
H(49) H(11) 2.473 1_456
H(49) H(28) 3.355 2_566
H(49) H(32) 3.268 2_566
H(50) Cl(2) 3.147 2_566
H(50) C(55) 3.343 2_566
H(50) C(60) 3.392 2_566
H(50) C(61) 2.939 2_566
H(50) C(62) 2.938 2_566
H(50) C(78) 3.288 2_566
H(50) H(31) 3.197 2_566
H(50) H(32) 3.223 2_566
H(50) H(51) 3.457 2_566
H(50) H(52) 2.372 2_566
H(50) H(54) 3.582 2_566
H(51) C(54) 3.509 2_566
H(51) C(55) 3.408 2_566
H(51) C(77) 3.579 2_566
H(51) H(50) 3.457 2_566
H(51) H(51) 2.856 2_566
H(51) H(52) 3.331 2_566
H(52) Cl(2) 3.231 .
H(52) O(5) 3.599 2_566
H(52) C(77) 3.156 2_566
H(52) H(7) 3.187 1_456
H(52) H(27) 3.369 2_566
H(52) H(50) 2.372 2_566
H(52) H(51) 3.331 2_566
H(53) O(2) 3.375 1_456
H(53) C(13) 3.143 1_456
H(53) H(7) 2.234 1_456
H(54) H(7) 3.240 1_456
H(54) H(9) 3.339 1_456
H(54) H(50) 3.582 2_566

loop_
_geom_torsion_atom_site_label_1
_geom_torsion_atom_site_label_2
_geom_torsion_atom_site_label_3
_geom_torsion_atom_site_label_4
_geom_torsion
C(73) O(1) C(4) C(3) 58.2(12)
C(73) O(1) C(4) C(5) -69.8(11)
C(73) O(1) C(4) C(72) 176.3(10)
C(74) O(2) C(11) C(10) -63.6(12)
C(74) O(2) C(11) C(12) 62.4(14)
C(74) O(2) C(11) C(15) 177.5(11)
C(75) O(3) C(28) C(24) 174.7(9)
C(75) O(3) C(28) C(27) 58.3(12)
C(75) O(3) C(28) C(29) -67.5(10)
C(76) O(4) C(35) C(34) -62.0(14)
C(76) O(4) C(35) C(36) 63.6(12)
C(76) O(4) C(35) C(39) -179.9(9)
C(77) O(5) C(52) C(48) -179.9(8)
C(77) O(5) C(52) C(51) 66.0(12)
C(77) O(5) C(52) C(53) -60.9(17)
C(78) O(6) C(59) C(58) -58.6(12)
C(78) O(6) C(59) C(60) 68.2(11)
C(78) O(6) C(59) C(63) -177.8(11)
C(2) C(1) C(8) C(9) 2.7(12)
C(8) C(1) C(2) C(3) -2.7(11)
C(1) C(2) C(3) C(4) -179.9(5)
C(1) C(2) C(3) C(10) 0.7(10)
C(2) C(3) C(4) O(1) 48.1(9)
C(2) C(3) C(4) C(5) 172.8(6)
C(2) C(3) C(4) C(72) -65.1(11)
C(2) C(3) C(10) C(9) 1.2(10)
C(2) C(3) C(10) C(11) 178.5(6)
C(4) C(3) C(10) C(9) -178.2(6)
C(4) C(3) C(10) C(11) -0.8(10)
C(10) C(3) C(4) O(1) -132.6(8)
C(10) C(3) C(4) C(5) -7.9(9)
C(10) C(3) C(4) C(72) 114.2(10)
O(1) C(4) C(5) C(6) -47.0(9)
O(1) C(4) C(5) C(12) 135.4(7)
O(1) C(4) C(72) C(71) 163(16)
C(3) C(4) C(5) C(6) -173.0(6)
C(3) C(4) C(5) C(12) 9.4(10)
C(3) C(4) C(72) C(71) -78(17)
C(5) C(4) C(72) C(71) 49(17)
C(72) C(4) C(5) C(6) 63.5(9)
C(72) C(4) C(5) C(12) -114.2(9)
C(4) C(5) C(6) C(7) -178.1(7)
C(4) C(5) C(12) C(11) -2.2(11)
C(4) C(5) C(12) C(13) 177.6(7)
C(6) C(5) C(12) C(11) -179.8(6)
C(6) C(5) C(12) C(13) -0.0(9)
C(12) C(5) C(6) C(7) -0.4(10)
C(5) C(6) C(7) C(14) 0.0(12)
C(6) C(7) C(14) C(13) 0.9(14)
C(1) C(8) C(9) C(10) -0.8(12)
C(8) C(9) C(10) C(3) -1.2(11)
C(8) C(9) C(10) C(11) -178.7(7)
C(3) C(10) C(11) O(2) 131.9(8)
C(3) C(10) C(11) C(12) 8.0(10)
C(3) C(10) C(11) C(15) -113.9(9)
C(9) C(10) C(11) O(2) -50.7(9)
C(9) C(10) C(11) C(12) -174.7(6)
C(9) C(10) C(11) C(15) 63.5(9)
O(2) C(11) C(12) C(5) -130.8(9)
O(2) C(11) C(12) C(13) 49.5(12)
O(2) C(11) C(15) C(16) -155(55)
C(10) C(11) C(12) C(5) -6.4(10)
C(10) C(11) C(12) C(13) 173.9(6)
C(10) C(11) C(15) C(16) 87(56)
C(12) C(11) C(15) C(16) -38(54)
C(15) C(11) C(12) C(5) 117.2(11)
C(15) C(11) C(12) C(13) -62.6(11)
C(5) C(12) C(13) C(14) 1.0(12)
C(11) C(12) C(13) C(14) -179.3(8)
C(12) C(13) C(14) C(7) -1.4(14)
C(11) C(15) C(16) C(17) 54(65)
C(15) C(16) C(17) C(18) 91(15)
C(15) C(16) C(17) C(19) -86(15)
C(16) C(17) C(18) C(20) -174.2(12)
C(16) C(17) C(19) C(21) 174.5(12)
C(18) C(17) C(19) C(21) -2.7(19)
C(19) C(17) C(18) C(20) 3.0(19)
C(17) C(18) C(20) C(22) -1.8(19)
C(17) C(19) C(21) C(22) 1.2(19)
C(18) C(20) C(22) C(21) 0.2(14)
C(18) C(20) C(22) C(23) 175.2(11)
C(19) C(21) C(22) C(20) 0.1(17)
C(19) C(21) C(22) C(23) -174.8(12)
C(20) C(22) C(23) C(24) -99(19)
C(21) C(22) C(23) C(24) 76(19)
C(22) C(23) C(24) C(28) -29(57)
C(23) C(24) C(28) O(3) 138(59)
C(23) C(24) C(28) C(27) -105(59)
C(23) C(24) C(28) C(29) 21(41)
C(26) C(25) C(32) C(33) 1(2)
C(32) C(25) C(26) C(27) -0(2)
C(25) C(26) C(27) C(28) 179.5(13)
C(25) C(26) C(27) C(34) -0.4(16)
C(26) C(27) C(28) O(3) 51.9(14)
C(26) C(27) C(28) C(24) -62.0(13)
C(26) C(27) C(28) C(29) 175.3(11)
C(26) C(27) C(34) C(33) 0.2(15)
C(26) C(27) C(34) C(35) -179.1(12)
C(28) C(27) C(34) C(33) -179.6(11)
C(28) C(27) C(34) C(35) 1.1(19)
C(34) C(27) C(28) O(3) -128.2(11)
C(34) C(27) C(28) C(24) 117.8(12)
C(34) C(27) C(28) C(29) -4.8(16)
O(3) C(28) C(29) C(30) -53.9(12)
O(3) C(28) C(29) C(36) 127.2(11)
C(24) C(28) C(29) C(30) 60.7(14)
C(24) C(28) C(29) C(36) -118.2(11)
C(27) C(28) C(29) C(30) -177.4(11)
C(27) C(28) C(29) C(36) 3.7(16)
C(28) C(29) C(30) C(31) -179.8(9)
C(28) C(29) C(36) C(35) 1.1(19)
C(28) C(29) C(36) C(37) 178.0(12)
C(30) C(29) C(36) C(35) -177.8(12)
C(30) C(29) C(36) C(37) -0.9(18)
C(36) C(29) C(30) C(31) -0.9(19)
C(29) C(30) C(31) C(38) 2(2)
C(30) C(31) C(38) C(37) -1(2)
C(25) C(32) C(33) C(34) -1(2)
C(32) C(33) C(34) C(27) 0.7(17)
C(32) C(33) C(34) C(35) 180.0(13)
C(27) C(34) C(35) O(4) 127.8(11)
C(27) C(34) C(35) C(36) 3.6(18)
C(27) C(34) C(35) C(39) -118.4(12)
C(33) C(34) C(35) O(4) -51.5(17)
C(33) C(34) C(35) C(36) -175.7(12)
C(33) C(34) C(35) C(39) 62.3(13)
O(4) C(35) C(36) C(29) -129.1(12)
O(4) C(35) C(36) C(37) 54.0(14)
O(4) C(35) C(39) C(40) -77(25)
C(34) C(35) C(36) C(29) -4.8(18)
C(34) C(35) C(36) C(37) 178.3(12)
C(34) C(35) C(39) C(40) 165(24)
C(36) C(35) C(39) C(40) 40(25)
C(39) C(35) C(36) C(29) 117.9(13)
C(39) C(35) C(36) C(37) -59.0(15)
C(29) C(36) C(37) C(38) 2(2)
C(35) C(36) C(37) C(38) 179.1(15)
C(36) C(37) C(38) C(31) -1(2)
C(35) C(39) C(40) C(41) -124(85)
C(39) C(40) C(41) C(42) -60(79)
C(39) C(40) C(41) C(43) 116(79)
C(40) C(41) C(42) C(44) 176.6(9)
C(40) C(41) C(43) C(45) -175.3(9)
C(42) C(41) C(43) C(45) 1.7(15)
C(43) C(41) C(42) C(44) -0.2(11)
C(41) C(42) C(44) C(46) -2.0(15)
C(41) C(43) C(45) C(46) -1.1(15)
C(42) C(44) C(46) C(45) 2.5(15)
C(42) C(44) C(46) C(47) -177.2(9)
C(43) C(45) C(46) C(44) -1.0(14)
C(43) C(45) C(46) C(47) 178.7(9)
C(44) C(46) C(47) C(48) -178(15)
C(45) C(46) C(47) C(48) 2(16)
C(46) C(47) C(48) C(52) -35(34)
C(47) C(48) C(52) O(5) 123(17)
C(47) C(48) C(52) C(51) -123(17)
C(47) C(48) C(52) C(53) 2(13)
C(50) C(49) C(56) C(57) 1(2)
C(56) C(49) C(50) C(51) -1(2)
C(49) C(50) C(51) C(52) -178.4(15)
C(49) C(50) C(51) C(58) -0(2)
C(50) C(51) C(52) O(5) 45.6(14)
C(50) C(51) C(52) C(48) -65.3(12)
C(50) C(51) C(52) C(53) 171.8(11)
C(50) C(51) C(58) C(57) 0.5(16)
C(50) C(51) C(58) C(59) 176.6(11)
C(52) C(51) C(58) C(57) 178.8(10)
C(52) C(51) C(58) C(59) -5.1(15)
C(58) C(51) C(52) O(5) -132.7(10)
C(58) C(51) C(52) C(48) 116.4(10)
C(58) C(51) C(52) C(53) -6.5(15)
O(5) C(52) C(53) C(54) -50.3(17)
O(5) C(52) C(53) C(60) 133.2(12)
C(48) C(52) C(53) C(54) 64.6(14)
C(48) C(52) C(53) C(60) -111.8(14)
C(51) C(52) C(53) C(54) -173.6(11)
C(51) C(52) C(53) C(60) 10.0(15)
C(52) C(53) C(54) C(55) -176.4(17)
C(52) C(53) C(60) C(59) -2.0(17)
C(52) C(53) C(60) C(61) 176.0(11)
C(54) C(53) C(60) C(59) -178.3(12)
C(54) C(53) C(60) C(61) -0.3(13)
C(60) C(53) C(54) C(55) 0(2)
C(53) C(54) C(55) C(62) 0(2)
C(54) C(55) C(62) C(61) -1(3)
C(49) C(56) C(57) C(58) -0.4(19)
C(56) C(57) C(58) C(51) -0.3(14)
C(56) C(57) C(58) C(59) -176.6(13)
C(51) C(58) C(59) O(6) 137.3(10)
C(51) C(58) C(59) C(60) 12.8(14)
C(51) C(58) C(59) C(63) -109.6(12)
C(57) C(58) C(59) O(6) -46.7(12)
C(57) C(58) C(59) C(60) -171.1(10)
C(57) C(58) C(59) C(63) 66.4(15)
O(6) C(59) C(60) C(53) -134.8(10)
O(6) C(59) C(60) C(61) 47.2(12)
O(6) C(59) C(63) C(64) -82(25)
C(58) C(59) C(60) C(53) -9.4(14)
C(58) C(59) C(60) C(61) 172.7(10)
C(58) C(59) C(63) C(64) 159(25)
C(60) C(59) C(63) C(64) 33(25)
C(63) C(59) C(60) C(53) 115.2(10)
C(63) C(59) C(60) C(61) -62.8(12)
C(53) C(60) C(61) C(62) 0.1(17)
C(59) C(60) C(61) C(62) 178.2(14)
C(60) C(61) C(62) C(55) 0(2)
C(59) C(63) C(64) C(65) 51(35)
C(63) C(64) C(65) C(66) -42(14)
C(63) C(64) C(65) C(67) 138(12)
C(64) C(65) C(66) C(68) 177.6(13)
C(64) C(65) C(67) C(69) -179.0(13)
C(66) C(65) C(67) C(69) 2(2)
C(67) C(65) C(66) C(68) -3(2)
C(65) C(66) C(68) C(70) 3(2)
C(65) C(67) C(69) C(70) 0(2)
C(66) C(68) C(70) C(69) -1(2)
C(66) C(68) C(70) C(71) 179.6(12)
C(67) C(69) C(70) C(68) -0.3(16)
C(67) C(69) C(70) C(71) 179.1(13)
C(68) C(70) C(71) C(72) 49(69)
C(69) C(70) C(71) C(72) -130(68)
C(70) C(71) C(72) C(4) -144(60)
